data_2008811
loop_
_publ_author_name
'Kitamura, Yoichi'
'Azuma, Nagao'
'Matsuda, Taro'
'Tanabe, Yoichi'

_publ_section_title
;
 Tetrakis(methylamine-<i>N</i>)(oxalato-<i>O</i>^1^,<i>O</i>^2^)cobalt(III)
 perchlorate and
 tetrakis(ethylamine-<i>N</i>)(oxalato-<i>O</i>^1^,<i>O</i>^2^)cobalt(III)
 perchlorate monohydrate
;
_journal_issue 8
_journal_name_full 'Acta Crystallographica Section C'
_journal_page_first 1267
_journal_page_last 1270
_journal_paper_doi 10.1107/S0108270199005594
_journal_volume 55
_journal_year 1999
_chemical_formula_analytical 'C10 H30 Cl1 Co1 N4 O9'
_chemical_formula_moiety '[Co(C2 O4 )(C2 H7 N)4 ], ClO4 ,H2 O '
_chemical_formula_structural 'C10 H30 C11 Co1 N4 O9'
_chemical_formula_sum 'C10 H30 Cl Co N4 O9'
_chemical_formula_weight 444.75
_chemical_name_common
;
Tetrakis(ethylamine)oxalatocobalt(III)
;
_space_group_IT_number 14
_symmetry_cell_setting monoclinic
_symmetry_space_group_name_Hall '-P 2ybc'
_symmetry_space_group_name_H-M 'P 1 21/c 1'
_audit_creation_method 'from TEXRAY.INF file'
_cell_angle_alpha 90
_cell_angle_beta 103.230(10)
_cell_angle_gamma 90
_cell_formula_units_Z 4
_cell_length_a 10.128(3)
_cell_length_b 13.538(3)
_cell_length_c 14.994(3)
_cell_measurement_reflns_used 25
_cell_measurement_temperature 298.2
_cell_measurement_theta_max 15.0
_cell_measurement_theta_min 14.8
_cell_volume 2001.3(8)
_computing_cell_refinement 'MSC/AFC Diffractometer Control'
_computing_data_collection 'MSC/AFC Diffractometer Control (Molecular Structure Corporation, 1988)'
_computing_data_reduction 'TEXSAN (Molecular Structure Corporation, 1989)'
_computing_molecular_graphics TEXSAN
_computing_publication_material TEXSAN
_computing_structure_refinement TEXSAN
_computing_structure_solution TEXSAN
_diffrn_ambient_temperature 298.2
_diffrn_measurement_device_type 'Rigaku AFC5R'
_diffrn_measurement_method \w-2\q
_diffrn_radiation_monochromator graphite
_diffrn_radiation_source 'Rigaku rotating anode'
_diffrn_radiation_type 'Mo K\a'
_diffrn_radiation_wavelength 0.7107
_diffrn_reflns_av_R_equivalents 0.017
_diffrn_reflns_av_sigmaI/netI 0.000
_diffrn_reflns_limit_h_max 13
_diffrn_reflns_limit_h_min 0
_diffrn_reflns_limit_k_max 17
_diffrn_reflns_limit_k_min 0
_diffrn_reflns_limit_l_max 18
_diffrn_reflns_limit_l_min -19
_diffrn_reflns_number 5047
_diffrn_reflns_reduction_process 'Lp corrections applied'
_diffrn_reflns_theta_max 27.5
_diffrn_reflns_theta_min 2.35
_diffrn_standards_decay_% 5.10
_diffrn_standards_interval_count 150
_diffrn_standards_number 3
_exptl_absorpt_coefficient_mu 1.034
_exptl_absorpt_correction_T_max 0.772
_exptl_absorpt_correction_T_min 0.746
_exptl_absorpt_correction_type \y-scans
_exptl_absorpt_process_details '(North et al., 1968)'
_exptl_crystal_colour red
_exptl_crystal_density_diffrn 1.476
_exptl_crystal_density_meas ?
_exptl_crystal_description prismatic
_exptl_crystal_F_000 936.00
_exptl_crystal_size_max 0.400
_exptl_crystal_size_mid 0.300
_exptl_crystal_size_min 0.250
_refine_diff_density_max 0.56
_refine_diff_density_min -0.51
_refine_ls_abs_structure_details
;
?
;
_refine_ls_extinction_coef 0.00164
_refine_ls_extinction_method Zachariasen_type_2_Gaussian_isotropic
_refine_ls_goodness_of_fit_ref 1.259
_refine_ls_hydrogen_treatment mixed
_refine_ls_matrix_type full
_refine_ls_number_parameters 272
_refine_ls_number_reflns 4588
_refine_ls_number_restraints 0
_refine_ls_R_factor_gt 0.066
_refine_ls_shift/su_max 0.0015
_refine_ls_structure_factor_coef Fsqd
_refine_ls_weighting_details 'w = 1/\s^2^(Fo^2^)'
_refine_ls_weighting_scheme sigma
_refine_ls_wR_factor_ref 0.045
_reflns_number_gt 4588
_reflns_number_total 4790
_reflns_observed_criterion >0.0
_cod_data_source_file oa1068.cif
_cod_data_source_block 2
_cod_depositor_comments
;
The following automatic conversions were performed:

'_exptl_crystal_density_meas' value 'not measured' was changed to '?'
- the value is perceived as not measured.

Automatic conversion script
Id: cif_fix_values 3008 2015-01-20 13:52:24Z robertas 
;
_cod_original_cell_volume 2001.4(8)
_cod_original_sg_symbol_H-M 'P 21/c'
_cod_original_formula_sum 'C10 H30 Cl1 Co1 N4 O9 '
_cod_database_code 2008811

loop_
_symmetry_equiv_pos_as_xyz
'  +x,  +y,  +z'
'  -x,1/2+y,1/2-z'
'  -x,  -y,  -z'
'  +x,1/2-y,1/2+z'

loop_
_atom_site_aniso_label
_atom_site_aniso_U_11
_atom_site_aniso_U_22
_atom_site_aniso_U_33
_atom_site_aniso_U_12
_atom_site_aniso_U_13
_atom_site_aniso_U_23
Co 0.0354(2) 0.0195(2) 0.0382(2) -0.0015(2) 0.0087(2) -0.0005(2)
Cl 0.0523(5) 0.0453(5) 0.0686(6) 0.0121(4) 0.0113(4) -0.0008(4)
O1 0.0510(10) 0.0280(10) 0.0400(10) -0.0090(10) 0.0090(10) -0.0011(9)
O2 0.0750(10) 0.0340(10) 0.0590(10) -0.0160(10) 0.0170(10) 0.0070(10)
O3 0.0480(10) 0.0240(10) 0.0430(10) -0.0007(9) 0.0080(10) -0.0021(9)
O4 0.0780(10) 0.0300(10) 0.0670(10) -0.0150(10) 0.0190(10) -0.0140(10)
O5 0.054(3) 0.053(5) 0.097(4) 0.005(3) -0.007(2) -0.006(3)
O6 0.096(4) 0.124(6) 0.129(6) -0.016(4) 0.064(4) -0.051(5)
O7 0.173(7) 0.107(6) 0.126(7) -0.006(5) -0.032(5) 0.075(6)
O8 0.063(2) 0.053(3) 0.117(6) 0.011(2) 0.010(3) -0.034(3)
O5P 0.140(10) 0.18(2) 0.18(2) -0.040(10) 0.020(10) 0.13(2)
O6P 0.073(7) 0.17(2) 0.080(10) 0.014(9) 0.026(6) -0.060(10)
O7P 0.140(10) 0.110(10) 0.100(10) 0.120(10) -0.020(10) -0.020(10)
O8P 0.060(10) 0.050(10) 0.30(3) -0.015(9) 0.020(10) -0.010(10)
O9 0.157(3) 0.130(3) 0.063(2) -0.046(2) 0.029(2) -0.009(2)
N1 0.0400(10) 0.0350(10) 0.0470(10) 0.0030(10) 0.0060(10) 0.0000(10)
N2 0.0420(10) 0.0280(10) 0.0490(10) -0.0060(10) 0.0160(10) -0.0060(10)
N3 0.0400(10) 0.0280(10) 0.0600(10) 0.0000(10) 0.0110(10) -0.0010(10)
N4 0.0470(10) 0.0310(10) 0.0480(10) 0.0010(10) 0.0140(10) 0.0050(10)
C1 0.0410(10) 0.0280(10) 0.0480(10) -0.0030(10) 0.0060(10) 0.0000(10)
C2 0.0400(10) 0.0260(10) 0.0480(10) 0.0010(10) 0.0050(10) 0.0000(10)
C3 0.074(2) 0.133(4) 0.069(2) 0.051(2) 0.016(2) 0.040(2)
C4 0.072(2) 0.083(3) 0.083(3) 0.031(2) -0.019(2) -0.007(2)
C5 0.069(2) 0.0440(10) 0.048(2) -0.0010(10) 0.0180(10) -0.0060(10)
C6 0.069(2) 0.065(2) 0.050(2) -0.008(2) 0.0150(10) -0.0230(10)
C7 0.0420(10) 0.057(2) 0.098(3) -0.0010(10) 0.020(2) 0.008(2)
C8 0.040(2) 0.067(2) 0.127(3) 0.0020(10) 0.011(2) 0.006(2)
C9 0.129(4) 0.057(2) 0.092(3) 0.013(2) 0.077(3) 0.012(2)
C10 0.106(3) 0.072(2) 0.063(2) -0.016(2) 0.041(2) 0.003(2)

loop_
_atom_site_label
_atom_site_fract_x
_atom_site_fract_y
_atom_site_fract_z
_atom_site_U_iso_or_equiv
_atom_site_thermal_displace_type
_atom_site_calc_flag
_atom_site_calc_attached_atom
_atom_site_occupancy
Co 0.346480(10) 0.160230(10) 0.229460(10) 0.0310(2) Uani . . 1.000
Cl 0.97110(10) 0.40060(10) 0.31970(10) 0.0558(5) Uani . . 1.000
O1 0.3998(2) 0.25170(10) 0.14670(10) 0.0400(10) Uani . . 1.000
O2 0.4821(2) 0.4043(2) 0.1467(2) 0.0560(10) Uani . . 1.000
O3 0.3751(2) 0.26760(10) 0.31460(10) 0.0390(10) Uani . . 1.000
O4 0.4469(2) 0.4236(2) 0.3240(2) 0.0580(10) Uani . . 1.000
O5 0.8350(10) 0.3828(9) 0.2684(7) 0.072(4) Uani . . 0.690
O6 1.0603(7) 0.3998(7) 0.2568(5) 0.110(5) Uani . . 0.690
O7 1.0210(10) 0.3272(7) 0.3824(7) 0.146(6) Uani . . 0.690
O8 0.9759(5) 0.4960(4) 0.3546(7) 0.080(3) Uani . . 0.690
O5P 1.0010(10) 0.4770(10) 0.2700(10) 0.170(10) Uani . . 0.310
O6P 0.9720(10) 0.4450(10) 0.4100(10) 0.100(10) Uani . . 0.310
O7P 1.057(2) 0.3310(10) 0.3360(10) 0.130(10) Uani . . 0.310
O8P 0.844(3) 0.362(2) 0.289(2) 0.140(10) Uani . . 0.310
O9 0.5389(4) 0.3336(3) -0.0218(2) 0.116(2) Uani . . 1.000
N1 0.1543(2) 0.2007(2) 0.1880(2) 0.0420(10) Uani . . 1.000
N2 0.3183(2) 0.0521(2) 0.1403(2) 0.0390(10) Uani . . 1.000
N3 0.5375(2) 0.1189(2) 0.2792(2) 0.0430(10) Uani . . 1.000
N4 0.3000(3) 0.0722(2) 0.3232(2) 0.0420(10) Uani . . 1.000
C1 0.4361(3) 0.3356(2) 0.1834(2) 0.0390(10) Uani . . 1.000
C2 0.4184(3) 0.3458(2) 0.2824(2) 0.0390(10) Uani . . 1.000
C3 0.1004(4) 0.2491(4) 0.1007(3) 0.092(3) Uani . . 1.000
C4 -0.0509(4) 0.2572(3) 0.0751(3) 0.085(2) Uani . . 1.000
C5 0.3345(4) 0.0676(2) 0.0458(2) 0.0530(10) Uani . . 1.000
C6 0.2979(4) -0.0241(3) -0.0121(2) 0.061(2) Uani . . 1.000
C7 0.6515(3) 0.1631(3) 0.2509(3) 0.065(2) Uani . . 1.000
C8 0.7854(4) 0.1169(3) 0.2990(3) 0.079(2) Uani . . 1.000
C9 0.2034(5) 0.1010(3) 0.3774(3) 0.084(2) Uani . . 1.000
C10 0.1936(4) 0.0317(3) 0.4522(3) 0.077(2) Uani . . 1.000
H1 0.10234 0.14220 0.18749 0.04980 Uiso . . 1.000
H2 0.13719 0.24440 0.23368 0.04980 Uiso . . 1.000
H3 0.13720 0.31392 0.10363 0.11038 Uiso . . 1.000
H4 0.12862 0.21266 0.05422 0.11038 Uiso . . 1.000
H5 -0.08124 0.29298 0.12119 0.10220 Uiso . . 1.000
H6 -0.07804 0.29080 0.01826 0.10220 Uiso . . 1.000
H7 -0.08963 0.19294 0.06974 0.10220 Uiso . . 1.000
H8 0.38015 0.00140 0.16596 0.04648 Uiso . . 1.000
H9 0.22803 0.02951 0.13512 0.04648 Uiso . . 1.000
H10 0.27701 0.12025 0.01867 0.06340 Uiso . . 1.000
H11 0.42618 0.08444 0.04783 0.06340 Uiso . . 1.000
H12 0.20603 -0.04114 -0.01479 0.07347 Uiso . . 1.000
H13 0.30936 -0.01180 -0.07221 0.07347 Uiso . . 1.000
H14 0.35518 -0.07700 0.01445 0.07347 Uiso . . 1.000
H15 0.54077 0.05041 0.26616 0.05124 Uiso . . 1.000
H16 0.55410 0.12830 0.34359 0.05124 Uiso . . 1.000
H17 0.63966 0.15444 0.18669 0.07785 Uiso . . 1.000
H18 0.65399 0.23161 0.26479 0.07785 Uiso . . 1.000
H19 0.78440 0.04841 0.28488 0.09503 Uiso . . 1.000
H20 0.79825 0.12514 0.36333 0.09503 Uiso . . 1.000
H21 0.85743 0.14809 0.27888 0.09503 Uiso . . 1.000
H22 0.26542 0.01324 0.29212 0.04986 Uiso . . 1.000
H23 0.38284 0.05838 0.36578 0.04986 Uiso . . 1.000
H24 0.23001 0.16375 0.40397 0.10130 Uiso . . 1.000
H25 0.11627 0.10614 0.33734 0.10130 Uiso . . 1.000
H26 0.12689 0.05474 0.48263 0.09183 Uiso . . 1.000
H27 0.16866 -0.03192 0.42722 0.09183 Uiso . . 1.000
H28 0.27885 0.02784 0.49470 0.09183 Uiso . . 1.000
H29 0.550(8) 0.362(6) 0.052(5) 0.310(10) Uiso . . 1.000
H30 0.504(8) 0.260(5) -0.025(5) 0.260(10) Uiso . . 1.000

loop_
_atom_type_symbol
_atom_type_scat_dispersion_real
_atom_type_scat_dispersion_imag
_atom_type_scat_source
C 0.002 0.002 'International Tables Vol IV Table 2.2A'
H 0.000 0.000 'International Tables Vol IV Table 2.2A'
Cl 0.132 0.159 'International Tables Vol IV Table 2.2A'
Co 0.299 0.973 'International Tables Vol IV Table 2.2A'
N 0.004 0.003 'International Tables Vol IV Table 2.2A'
O 0.008 0.006 'International Tables Vol IV Table 2.2A'

loop_
_geom_angle_atom_site_label_1
_geom_angle_atom_site_label_2
_geom_angle_atom_site_label_3
_geom_angle
_geom_angle_publ_flag
O1 Co O3 85.34(8) yes
O1 Co N1 91.20(10) no
O1 Co N2 93.42(9) yes
O1 Co N3 91.80(10) no
O1 Co N4 175.36(9) no
O3 Co N1 89.24(9) no
O3 Co N2 178.77(9) no
O3 Co N3 88.73(9) no
O3 Co N4 90.45(9) no
N1 Co N2 90.80(10) no
N1 Co N3 176.30(10) no
N1 Co N4 90.70(10) no
N2 Co N3 91.30(10) no
N2 Co N4 90.80(10) no
N3 Co N4 86.20(10) no
O5 Cl O6 108.2(6) no
O5 Cl O7 113.4(7) no
O5 Cl O8 107.8(5) no
O5 Cl O5P 98.1(9) no
O5 Cl O6P 111.3(7) no
O5 Cl O7P 121.0(10) no
O5 Cl O8P 17(2) no
O6 Cl O7 104.8(5) no
O6 Cl O8 106.2(3) no
O6 Cl O5P 52.0(10) no
O6 Cl O6P 136.5(7) no
O6 Cl O7P 67.0(10) no
O6 Cl O8P 117(2) no
O7 Cl O8 115.9(5) no
O7 Cl O5P 146.6(8) no
O7 Cl O6P 75.3(8) no
O7 Cl O7P 38.0(9) no
O7 Cl O8P 97(2) no
O8 Cl O5P 61.0(10) no
O8 Cl O6P 44.4(8) no
O8 Cl O7P 131.0(10) no
O8 Cl O8P 115.0(10) no
O5P Cl O6P 104.0(10) no
O5P Cl O7P 116.0(10) no
O5P Cl O8P 115(2) no
O6P Cl O7P 105.9(9) no
O6P Cl O8P 106(2) no
O7P Cl O8P 109(2) no
Co O1 C1 113.1(2) no
Co O3 C2 112.9(2) no
Cl O5 O8P 73(6) no
Cl O6 O5P 59.8(7) no
Cl O6 O7P 50.9(5) no
O5P O6 O7P 108.0(10) no
Cl O7 O6P 55.0(6) no
Cl O7 O7P 64.0(10) no
O6P O7 O7P 110(2) no
Cl O8 O5P 58.3(8) no
Cl O8 O6P 72.3(8) no
O5P O8 O6P 129.0(10) no
Cl O5P O6 68.0(10) no
Cl O5P O8 61.1(7) no
O6 O5P O8 120.0(10) no
Cl O6P O7 49.7(4) no
Cl O6P O8 63.3(7) no
O7 O6P O8 109.5(9) no
Cl O7P O6 62.0(7) no
Cl O7P O7 78.0(10) no
O6 O7P O7 139.0(10) no
Cl O8P O5 91(7) no
Co N1 C3 123.1(2) yes
Co N2 C5 121.2(2) yes
Co N3 C7 123.2(2) yes
Co N4 C9 122.2(2) yes
O1 C1 O2 125.6(3) no
O1 C1 C2 114.1(3) no
O2 C1 C2 120.3(3) no
O3 C2 O4 125.5(3) no
O3 C2 C1 114.4(2) no
O4 C2 C1 120.1(3) no
N1 C3 C4 114.5(4) no
N2 C5 C6 111.5(3) no
N3 C7 C8 112.1(3) no
N4 C9 C10 114.9(3) no
H29 O9 H30 109(5) no
Co N1 H1 105.96 no
Co N1 H2 105.96 no
C3 N1 H1 105.96 no
C3 N1 H2 105.96 no
H1 N1 H2 109.46 no
Co N2 H8 106.48 no
Co N2 H9 106.48 no
C5 N2 H8 106.48 no
C5 N2 H9 106.48 no
H8 N2 H9 109.46 no
Co N3 H15 105.95 no
Co N3 H16 105.95 no
C7 N3 H15 105.95 no
C7 N3 H16 105.95 no
H15 N3 H16 109.46 no
Co N4 H22 106.20 no
Co N4 H23 106.20 no
C9 N4 H22 106.20 no
C9 N4 H23 106.20 no
H22 N4 H23 109.46 no
N1 C3 H3 108.20 no
N1 C3 H4 108.20 no
C4 C3 H3 108.20 no
C4 C3 H4 108.20 no
H3 C3 H4 109.46 no
C3 C4 H5 109.47 no
C3 C4 H6 109.47 no
C3 C4 H7 109.47 no
H5 C4 H6 109.47 no
H5 C4 H7 109.47 no
H6 C4 H7 109.47 no
N2 C5 H10 108.96 no
N2 C5 H11 108.96 no
C6 C5 H10 108.96 no
C6 C5 H11 108.96 no
H10 C5 H11 109.46 no
C5 C6 H12 109.47 no
C5 C6 H13 109.47 no
C5 C6 H14 109.47 no
H12 C6 H13 109.47 no
H12 C6 H14 109.47 no
H13 C6 H14 109.47 no
N3 C7 H17 108.80 no
N3 C7 H18 108.80 no
C8 C7 H17 108.80 no
C8 C7 H18 108.80 no
H17 C7 H18 109.46 no
C7 C8 H19 109.47 no
C7 C8 H20 109.47 no
C7 C8 H21 109.47 no
H19 C8 H20 109.47 no
H19 C8 H21 109.47 no
H20 C8 H21 109.47 no
N4 C9 H24 108.09 no
N4 C9 H25 108.09 no
C10 C9 H24 108.09 no
C10 C9 H25 108.09 no
H24 C9 H25 109.46 no
C9 C10 H26 109.47 no
C9 C10 H27 109.47 no
C9 C10 H28 109.47 no
H26 C10 H27 109.47 no
H26 C10 H28 109.47 no
H27 C10 H28 109.47 no

loop_
_geom_bond_atom_site_label_1
_geom_bond_atom_site_label_2
_geom_bond_site_symmetry_1
_geom_bond_site_symmetry_2
_geom_bond_distance
_geom_bond_publ_flag
Co O1 . . 1.917(2) yes
Co O3 . . 1.912(2) yes
Co N1 . . 1.980(2) yes
Co N2 . . 1.959(2) yes
Co N3 . . 1.987(3) yes
Co N4 . . 1.979(2) yes
Cl O5 . . 1.430(10) no
Cl O6 . . 1.448(5) no
Cl O7 . . 1.381(6) no
Cl O8 . . 1.389(5) no
Cl O5P . . 1.350(10) no
Cl O6P . . 1.480(10) no
Cl O7P . . 1.270(10) no
Cl O8P . . 1.37(3) no
O1 C1 . . 1.278(3) yes
O2 C1 . . 1.225(3) yes
O3 C2 . . 1.282(3) yes
O4 C2 . . 1.224(3) yes
O5 O8P . . 0.41(4) no
O6 O5P . . 1.24(3) no
O6 O7P . . 1.51(2) no
O7 O6P . . 1.75(2) no
O7 O7P . . 0.87(2) no
O8 O5P . . 1.38(2) no
O8 O6P . . 1.09(2) no
N1 C3 . . 1.454(4) yes
N2 C5 . . 1.478(4) yes
N3 C7 . . 1.447(4) yes
N4 C9 . . 1.461(4) yes
C1 C2 . . 1.543(4) yes
C3 C4 . . 1.497(6) yes
C5 C6 . . 1.512(4) yes
C7 C8 . . 1.518(5) yes
C9 C10 . . 1.484(5) yes
O9 H29 . . 1.15(8) no
O9 H30 . . 1.05(7) no
N1 H1 . . 0.950 no
N1 H2 . . 0.950 no
N2 H8 . . 0.950 no
N2 H9 . . 0.950 no
N3 H15 . . 0.950 no
N3 H16 . . 0.950 no
N4 H22 . . 0.950 no
N4 H23 . . 0.950 no
C3 H3 . . 0.950 no
C3 H4 . . 0.950 no
C4 H5 . . 0.950 no
C4 H6 . . 0.950 no
C4 H7 . . 0.950 no
C5 H10 . . 0.950 no
C5 H11 . . 0.950 no
C6 H12 . . 0.950 no
C6 H13 . . 0.950 no
C6 H14 . . 0.950 no
C7 H17 . . 0.950 no
C7 H18 . . 0.950 no
C8 H19 . . 0.950 no
C8 H20 . . 0.950 no
C8 H21 . . 0.950 no
C9 H24 . . 0.950 no
C9 H25 . . 0.950 no
C10 H26 . . 0.950 no
C10 H27 . . 0.950 no
C10 H28 . . 0.950 no

loop_
_geom_contact_atom_site_label_1
_geom_contact_atom_site_label_2
_geom_contact_distance
_geom_contact_site_symmetry_2
_geom_contact_publ_flag
O1 O9 3.351(4) 1_555 no
O2 O9 2.880(4) 1_555 no
O2 N4 3.129(3) 2_655 no
O2 N3 3.134(3) 2_655 no
O3 O9 2.963(4) 4_555 no
O3 O7P 3.41(2) 1_455 no
O3 O6 3.586(9) 1_455 no
O4 N2 2.897(3) 2_655 no
O4 N3 3.086(3) 2_655 no
O4 C5 3.247(4) 2_655 no
O4 C6 3.436(4) 2_655 no
O4 C6 3.446(4) 4_555 no
O4 C7 3.500(4) 2_655 no
O5 N4 3.080(10) 2_655 no
O5 N2 3.240(10) 2_655 no
O5 C7 3.490(10) 1_555 no
O6 N1 3.112(8) 1_655 no
O6 C3 3.200(7) 1_655 no
O6 C4 3.318(7) 1_655 no
O6 C8 3.518(9) 2_755 no
O7 C4 3.340(10) 4_655 no
O7 C3 3.350(10) 4_655 no
O7 C9 3.590(10) 1_655 no
O8 N1 3.073(6) 2_655 no
O8 N2 3.093(6) 2_655 no
O8 C6 3.434(6) 4_655 no
O8 O6P 3.54(2) 3_766 no
O8 N4 3.545(7) 2_655 no
O5P C9 3.15(2) 2_655 no
O5P C8 3.220(10) 2_755 no
O5P N4 3.31(2) 2_655 no
O5P C10 3.54(2) 2_655 no
O5P N1 3.54(3) 2_655 no
O6P O6P 3.02(2) 3_766 no
O6P N2 3.21(2) 2_655 no
O6P C6 3.410(10) 4_655 no
O6P C6 3.450(10) 2_655 no
O7P N1 3.15(2) 1_655 no
O7P C9 3.440(10) 1_655 no
O8P C7 3.30(3) 1_555 no
O8P N2 3.35(3) 2_655 no
O8P C8 3.38(3) 1_555 no
O8P N4 3.45(3) 2_655 no
O9 N3 3.049(4) 4_554 no
O9 N4 3.210(5) 4_554 no
O9 C1 3.467(5) 1_555 no
O9 C9 3.501(7) 4_554 no
Cl H9 2.863 2_655 no
Cl H22 3.006 2_655 no
Cl H2 3.156 1_655 no
Cl H5 3.247 1_655 no
Cl H1 3.350 2_655 no
Cl H12 3.568 4_655 no
O1 H29 2.75(8) 1_555 no
O1 H30 3.00(8) 1_555 no
O2 H29 1.81(9) 1_555 no
O2 H15 2.411 2_655 no
O2 H23 2.525 2_655 no
O2 H28 2.851 4_554 no
O2 H22 2.913 2_655 no
O2 H16 3.062 2_655 no
O2 H8 3.126 2_655 no
O2 H30 3.28(8) 1_555 no
O3 H30 2.49(8) 4_555 no
O4 H8 2.020 2_655 no
O4 H15 2.206 2_655 no
O4 H13 2.604 4_555 no
O4 H14 2.769 2_655 no
O4 H11 2.993 2_655 no
O4 H19 3.042 2_655 no
O4 H17 3.240 2_655 no
O4 H30 3.32(8) 4_555 no
O4 H11 3.413 4_555 no
O7 H25 3.264 1_655 no
O7 H20 3.513 1_555 no
O8 H9 2.155 2_655 no
O8 H1 2.172 2_655 no
O8 H12 2.748 4_655 no
O8 H22 2.899 2_655 no
O8 H7 3.021 2_655 no
O8 H25 3.186 2_655 no
O8 H13 3.311 4_655 no
O8 H12 3.383 2_655 no
O8 H4 3.501 2_655 no
O8 H8 3.549 2_655 no
O8 H21 3.556 2_755 no
O5P H25 2.487 2_655 no
O5P H1 2.617 2_655 no
O5P H19 2.671 2_755 no
O5P H22 2.693 2_655 no
O5P H21 2.905 2_755 no
O5P H27 3.059 2_655 no
O5P H9 3.077 2_655 no
O5P H5 3.314 1_655 no
O5P H13 3.493 4_655 no
O5P H2 3.523 1_655 no
O5P H12 3.528 4_655 no
O6P H9 2.288 2_655 no
O6P H12 2.653 2_655 no
O9 H16 2.122 4_554 no
O9 H23 2.501 4_554 no
O9 H24 3.071 4_554 no
O9 H28 3.185 2_655 no
O9 H28 3.289 4_554 no
O9 H27 3.489 2_655 no
O9 H20 3.500 4_554 no
O9 H15 3.549 4_554 no
N3 H30 3.45(7) 4_555 no
N4 H30 3.53(8) 4_555 no
N4 H29 3.55(8) 2_645 no
C1 H29 2.53(9) 1_555 no
C1 H15 3.001 2_655 no
C1 H8 3.418 2_655 no
C1 H28 3.449 4_554 no
C1 H30 3.50(8) 1_555 no
C2 H8 2.911 2_655 no
C2 H15 2.918 2_655 no
C2 H30 3.16(8) 4_555 no
C2 H19 3.437 2_655 no
C2 H13 3.482 4_555 no
C2 H14 3.525 2_655 no
C3 H26 3.236 4_554 no
C4 H27 3.091 2_555 no
C4 H12 3.345 3_555 no
C4 H20 3.569 4_454 no
H6 H20 2.632 4_454 no
H6 H27 2.759 2_555 no
H6 H26 3.078 4_554 no
H6 H21 3.595 4_454 no
H7 H12 2.418 3_555 no
H7 H14 3.120 3_555 no
H7 H13 3.317 3_555 no
H7 H21 3.356 1_455 no
H10 H30 3.159 1_555 no
H10 H24 3.371 4_554 no
H11 H14 2.595 3_655 no
H11 H13 2.798 3_655 no
H11 H30 2.805 1_555 no
H11 H11 3.241 3_655 no
H13 H17 2.711 3_655 no
H13 H19 3.151 3_655 no
H13 H14 3.520 3_655 no
H14 H30 2.849 3_655 no
H14 H17 3.205 3_655 no
H16 H30 2.623 4_555 no
H16 H29 3.130 4_555 no
H16 H28 3.366 3_656 no
H17 H29 3.462 1_555 no
H17 H30 3.468 1_555 no
H18 H29 3.593 1_555 no
H19 H25 3.364 1_655 no

loop_
_geom_hbond_atom_site_label_D
_geom_hbond_atom_site_label_H
_geom_hbond_atom_site_label_A
_geom_hbond_site_symmetry_D
_geom_hbond_site_symmetry_H
_geom_hbond_site_symmetry_A
_geom_hbond_distance_DH
_geom_hbond_distance_HA
_geom_hbond_distance_DA
_geom_hbond_angle_DHA
_geom_hbond_publ_flag
O9 H29 O2 1_555 1_555 1_555 1.15(8) 1.81(9) 2.880(4) 153(7) yes
O9 H30 O3 4_555 4_555 1_555 1.05(7) 2.49(8) 2.963(4) 107(5) yes
N2 H8 O4 2_655 2_655 1_555 0.950 2.020 2.897(3) 152.6 yes
N2 H9 O8 2_655 2_655 1_555 0.950 2.155 3.093(6) 169.2 yes
N1 H1 O8 2_655 2_655 1_555 0.950 2.172 3.073(6) 158.0 yes
N3 H16 O9 4_554 4_554 1_555 0.950 2.122 3.049(4) 164.7 yes
N3 H15 O2 2_655 2_655 1_555 0.950 2.411 3.134(3) 132.6 no
N3 H15 O4 2_655 2_655 1_555 0.950 2.206 3.086(3) 153.6 no
N4 H22 O5 2_655 2_655 1_555 0.950 2.135 3.080(10) 172.0 no
N1 H2 O6 1_655 1_655 1_555 0.950 2.298 3.112(8) 143.4 no

loop_
_geom_torsion_atom_site_label_1
_geom_torsion_atom_site_label_2
_geom_torsion_atom_site_label_3
_geom_torsion_atom_site_label_4
_geom_torsion
_geom_torsion_publ_flag
Co O1 C1 O2 175.4(3) no
Co O1 C1 C2 -4.3(3) no
Co O3 C2 O4 -178.5(3) no
Co O3 C2 C1 0.5(3) no
Co N1 C3 C4 169.6(3) no
Co N2 C5 C6 -175.9(2) no
Co N3 C7 C8 -179.4(2) no
Co N4 C9 C10 -172.7(3) no
Cl O6 O5P O8 33.2(9) no
Cl O6 O7P O7 -12(3) no
Cl O7 O6P O8 -22.5(8) no
Cl O7 O7P O6 11(3) no
Cl O8 O5P O6 -35.0(10) no
Cl O8 O6P O7 19.1(7) no
Cl O5P O6 O7P -18.0(10) no
Cl O5P O8 O6P 15.0(10) no
Cl O6P O7 O7P 35(2) no
Cl O6P O8 O5P -13.0(10) no
Cl O7P O6 O5P 20.0(10) no
Cl O7P O7 O6P -32(2) no
O1 Co O3 C2 -2.2(2) no
O1 Co N1 C3 20.9(3) no
O1 Co N2 C5 -3.2(2) no
O1 Co N3 C7 3.2(3) no
O1 Co N4 C9 73.0(10) no
O1 C1 C2 O3 2.6(4) no
O1 C1 C2 O4 -178.3(3) no
O2 C1 C2 O3 -177.1(3) no
O2 C1 C2 O4 2.0(4) no
O3 Co O1 C1 3.7(2) no
O3 Co N1 C3 106.2(3) no
O3 Co N2 C5 -2(4) no
O3 Co N3 C7 -82.1(3) no
O3 Co N4 C9 48.5(3) no
O5 Cl O6 O5P 86.0(10) no
O5 Cl O6 O7P -116.0(10) no
O5 Cl O7 O6P -107.2(8) no
O5 Cl O7 O7P 110(2) no
O5 Cl O8 O5P -89.0(10) no
O5 Cl O8 O6P 103.0(10) no
O5 Cl O5P O6 -106.9(9) no
O5 Cl O5P O8 105.9(6) no
O5 Cl O6P O7 109.8(8) no
O5 Cl O6P O8 -94.0(10) no
O5 Cl O7P O6 98.0(10) no
O5 Cl O7P O7 -90(2) no
O5 O8P Cl O6 -60(7) no
O5 O8P Cl O7 -171(6) no
O5 O8P Cl O8 66(7) no
O5 O8P Cl O5P -2(7) no
O5 O8P Cl O6P 112(7) no
O5 O8P Cl O7P -134(6) no
O6 Cl O5 O8P 126(7) no
O6 Cl O7 O6P 135.0(7) no
O6 Cl O7 O7P -8(2) no
O6 Cl O8 O5P 26.5(9) no
O6 Cl O8 O6P -141.6(8) no
O6 Cl O5P O8 -147.0(10) no
O6 Cl O6P O7 -96.0(10) no
O6 Cl O6P O8 60.0(10) no
O6 Cl O7P O7 172(2) no
O6 O5P Cl O7 54(3) no
O6 O5P Cl O8 147.0(10) no
O6 O5P Cl O6P 138.7(9) no
O6 O5P Cl O7P 23(2) no
O6 O5P Cl O8P -106(2) no
O6 O5P O8 O6P -21(2) no
O6 O7P Cl O7 -172(2) no
O6 O7P Cl O8 -92.0(8) no
O6 O7P Cl O5P -19(2) no
O6 O7P Cl O6P -134.3(9) no
O6 O7P Cl O8P 112(2) no
O6 O7P O7 O6P -21(5) no
O7 Cl O5 O8P 10(7) no
O7 Cl O6 O5P -153.0(10) no
O7 Cl O6 O7P 5.0(10) no
O7 Cl O8 O5P 142.3(9) no
O7 Cl O8 O6P -26.0(10) no
O7 Cl O5P O8 -93(2) no
O7 Cl O6P O8 156.2(9) no
O7 O6P Cl O8 -156.2(9) no
O7 O6P Cl O5P -145.5(9) no
O7 O6P Cl O7P -23.0(10) no
O7 O6P Cl O8P 93(2) no
O7 O6P O8 O5P 6(2) no
O7 O7P Cl O8 80(2) no
O7 O7P Cl O5P 152(2) no
O7 O7P Cl O6P 38(2) no
O7 O7P Cl O8P -76(3) no
O7 O7P O6 O5P 8(5) no
O8 Cl O5 O8P -120(7) no
O8 Cl O6 O5P -29.0(10) no
O8 Cl O6 O7P 128.0(10) no
O8 Cl O7 O6P 18.3(8) no
O8 Cl O7 O7P -124(2) no
O8 O5P Cl O6P -8.6(8) no
O8 O5P Cl O7P -124.0(10) no
O8 O5P Cl O8P 106(2) no
O8 O5P O6 O7P 15(2) no
O8 O6P Cl O5P 11.0(10) no
O8 O6P Cl O7P 133.0(10) no
O8 O6P Cl O8P -111(2) no
O8 O6P O7 O7P 13(2) no
O5P Cl O5 O8P 179(7) no
O5P Cl O6 O7P 158(2) no
O5P Cl O7 O6P 93(2) no
O5P Cl O7 O7P -49(3) no
O5P Cl O8 O6P -168.0(10) no
O5P O6 Cl O6P -69.0(10) no
O5P O6 Cl O7P -158(2) no
O5P O6 Cl O8P 101(2) no
O5P O8 Cl O6P 168.0(10) no
O5P O8 Cl O7P 100.0(10) no
O5P O8 Cl O8P -105(2) no
O6P Cl O5 O8P -73(7) no
O6P Cl O6 O7P 89(2) no
O6P Cl O7 O7P -143(2) no
O6P O7 Cl O7P 143(2) no
O6P O7 Cl O8P -104(2) no
O6P O8 Cl O7P -68(2) no
O6P O8 Cl O8P 87(2) no
O7P Cl O5 O8P 52(7) no
O7P O6 Cl O8P -101(2) no
O7P O7 Cl O8P 113(3) no
N1 Co O1 C1 92.9(2) no
N1 Co O3 C2 -93.4(2) no
N1 Co N2 C5 88.0(2) no
N1 Co N3 C7 -139.0(10) no
N1 Co N4 C9 -40.7(3) no
N2 Co O1 C1 -176.3(2) no
N2 Co O3 C2 -3(4) no
N2 Co N1 C3 -72.5(3) no
N2 Co N3 C7 96.7(3) no
N2 Co N4 C9 -131.5(3) no
N3 Co O1 C1 -84.8(2) no
N3 Co O3 C2 89.6(2) no
N3 Co N1 C3 163.0(10) no
N3 Co N2 C5 -95.1(2) no
N3 Co N4 C9 137.2(3) no
N4 Co O1 C1 -21.0(10) no
N4 Co O3 C2 175.8(2) no
N4 Co N1 C3 -163.3(3) no
N4 Co N2 C5 178.7(2) no
N4 Co N3 C7 -172.6(3) no
